data_1507576
loop_
_publ_author_name
'Zhang, Yicheng'
'Wang, Min'
'Li, Pinhua'
'Wang, Lei'

_publ_section_title
;
 Iron-Promoted Tandem Reaction of Anilines with Styrene Oxides via C-C
 Cleavage for the Synthesis of Quinolines.
;
_journal_issue 9
_journal_name_full 'Organic letters'
_journal_page_first 2206
_journal_page_last 2209
_journal_paper_doi 10.1021/ol300391t
_journal_volume 14
_journal_year 2012
_chemical_formula_moiety 'C15 H10 Br N'
_chemical_formula_sum 'C15 H10 Br N'
_chemical_formula_weight 284.15
_chemical_name_systematic
; 
 ? 
;
_space_group_IT_number 14
_symmetry_cell_setting monoclinic
_symmetry_space_group_name_Hall '-P 2ybc'
_symmetry_space_group_name_H-M 'P 1 21/c 1'
_atom_sites_solution_hydrogens geom
_atom_sites_solution_primary direct
_atom_sites_solution_secondary difmap
_audit_creation_method SHELXL-97
_cell_angle_alpha 90.00
_cell_angle_beta 109.122(10)
_cell_angle_gamma 90.00
_cell_formula_units_Z 4
_cell_length_a 14.1173(12)
_cell_length_b 5.8848(7)
_cell_length_c 14.7685(14)
_cell_measurement_reflns_used 1580
_cell_measurement_temperature 293(2)
_cell_measurement_theta_max 29.4080
_cell_measurement_theta_min 2.9162
_cell_volume 1159.2(2)
_computing_cell_refinement 'CrysAlis PRO (Oxford Diffraction, 2010)'
_computing_data_collection 'CrysAlis PRO'
_computing_data_reduction 'CrysAlis PRO'
_computing_molecular_graphics 'OLEX2 (Dolomanov et al., 2009)'
_computing_publication_material OLEX2
_computing_structure_refinement 'SHELXL-97 (Sheldrick, 2008)'
_computing_structure_solution 'SHELXS-97 (Sheldrick, 2008)'
_diffrn_ambient_temperature 293(2)
_diffrn_detector_area_resol_mean 10.3592
_diffrn_measured_fraction_theta_full 0.996
_diffrn_measured_fraction_theta_max 0.996
_diffrn_measurement_device_type 'Xcalibur, Atlas, Gemini ultra'
_diffrn_measurement_method '\w scans'
_diffrn_radiation_monochromator graphite
_diffrn_radiation_source 'fine-focus sealed tube'
_diffrn_radiation_type MoK\a
_diffrn_radiation_wavelength 0.71073
_diffrn_reflns_av_R_equivalents 0.0963
_diffrn_reflns_av_sigmaI/netI 0.1008
_diffrn_reflns_limit_h_max 16
_diffrn_reflns_limit_h_min -17
_diffrn_reflns_limit_k_max 7
_diffrn_reflns_limit_k_min -7
_diffrn_reflns_limit_l_max 16
_diffrn_reflns_limit_l_min -17
_diffrn_reflns_number 7446
_diffrn_reflns_theta_full 25.34
_diffrn_reflns_theta_max 25.34
_diffrn_reflns_theta_min 3.47
_exptl_absorpt_coefficient_mu 3.519
_exptl_absorpt_correction_T_max 0.4983
_exptl_absorpt_correction_T_min 0.3004
_exptl_absorpt_correction_type multi-scan
_exptl_absorpt_process_details
;
CrysAlis PRO (Oxford Diffraction, 2010) 
;
_exptl_crystal_colour yellow
_exptl_crystal_density_diffrn 1.628
_exptl_crystal_density_method 'not measured'
_exptl_crystal_description platelet
_exptl_crystal_F_000 568
_exptl_crystal_size_max 0.45
_exptl_crystal_size_mid 0.38
_exptl_crystal_size_min 0.23
_refine_diff_density_max 0.445
_refine_diff_density_min -0.392
_refine_diff_density_rms 0.080
_refine_ls_extinction_coef 0.0097(10)
_refine_ls_extinction_expression Fc^*^=kFc[1+0.001xFc^2^\l^3^/sin(2\q)]^-1/4^
_refine_ls_extinction_method SHELXL
_refine_ls_goodness_of_fit_ref 0.982
_refine_ls_hydrogen_treatment constr
_refine_ls_matrix_type full
_refine_ls_number_parameters 155
_refine_ls_number_reflns 2111
_refine_ls_number_restraints 0
_refine_ls_restrained_S_all 0.982
_refine_ls_R_factor_all 0.1148
_refine_ls_R_factor_gt 0.0550
_refine_ls_shift/su_max 0.000
_refine_ls_shift/su_mean 0.000
_refine_ls_structure_factor_coef Fsqd
_refine_ls_weighting_details 'calc w=1/[\s^2^(Fo^2^)+(0.0398P)^2^+0.0000P] where P=(Fo^2^+2Fc^2^)/3'
_refine_ls_weighting_scheme calc
_refine_ls_wR_factor_gt 0.1050
_refine_ls_wR_factor_ref 0.1271
_reflns_number_gt 1160
_reflns_number_total 2111
_reflns_threshold_expression >2sigma(I)
_cod_data_source_file ol300391t_si_002.cif
_cod_data_source_block 110706_wlbao
_cod_original_sg_symbol_H-M 'P 21/c'
_cod_database_code 1507576

loop_
_symmetry_equiv_pos_as_xyz
'x, y, z'
'-x, y+1/2, -z+1/2'
'-x, -y, -z'
'x, -y-1/2, z-1/2'

loop_
_atom_site_label
_atom_site_type_symbol
_atom_site_fract_x
_atom_site_fract_y
_atom_site_fract_z
_atom_site_U_iso_or_equiv
_atom_site_adp_type
_atom_site_occupancy
_atom_site_symmetry_multiplicity
_atom_site_calc_flag
_atom_site_refinement_flags
Br1 Br 0.03973(4) 0.91149(14) 0.16643(5) 0.0755(4) Uani 1 1 d .
N1 N 0.6140(3) 1.3384(7) 0.4769(3) 0.0455(12) Uani 1 1 d .
C1 C 0.7873(4) 1.2343(10) 0.5279(4) 0.0475(14) Uani 1 1 d .
H1 H 0.8039 1.3718 0.5604 0.057 Uiso 1 1 calc R
C2 C 0.8605(4) 1.0836(11) 0.5288(4) 0.0533(15) Uani 1 1 d .
H2 H 0.9270 1.1187 0.5625 0.064 Uiso 1 1 calc R
C3 C 0.8377(4) 0.8773(10) 0.4801(4) 0.0541(16) Uani 1 1 d .
H3 H 0.8888 0.7773 0.4804 0.065 Uiso 1 1 calc R
C4 C 0.7406(4) 0.8227(9) 0.4322(4) 0.0448(14) Uani 1 1 d .
H4 H 0.7255 0.6834 0.4010 0.054 Uiso 1 1 calc R
C5 C 0.6622(3) 0.9756(9) 0.4291(3) 0.0345(12) Uani 1 1 d .
C6 C 0.6860(4) 1.1821(9) 0.4778(3) 0.0392(13) Uani 1 1 d .
C7 C 0.5212(4) 1.2862(9) 0.4283(3) 0.0450(14) Uani 1 1 d .
H7 H 0.4725 1.3937 0.4270 0.054 Uiso 1 1 calc R
C8 C 0.4879(3) 1.0820(8) 0.3775(3) 0.0309(11) Uani 1 1 d .
C9 C 0.5614(4) 0.9290(8) 0.3792(3) 0.0375(12) Uani 1 1 d .
H9 H 0.5441 0.7919 0.3467 0.045 Uiso 1 1 calc R
C10 C 0.3798(3) 1.0430(9) 0.3266(3) 0.0370(12) Uani 1 1 d .
C11 C 0.3468(4) 0.8493(10) 0.2733(4) 0.0470(14) Uani 1 1 d .
H11 H 0.3936 0.7427 0.2686 0.056 Uiso 1 1 calc R
C12 C 0.2461(4) 0.8088(10) 0.2266(4) 0.0498(14) Uani 1 1 d .
H12 H 0.2254 0.6756 0.1919 0.060 Uiso 1 1 calc R
C13 C 0.1774(4) 0.9669(10) 0.2321(4) 0.0424(14) Uani 1 1 d .
C14 C 0.2068(4) 1.1611(10) 0.2830(4) 0.0548(16) Uani 1 1 d .
H14 H 0.1595 1.2680 0.2862 0.066 Uiso 1 1 calc R
C15 C 0.3069(4) 1.1989(9) 0.3299(4) 0.0460(14) Uani 1 1 d .
H15 H 0.3265 1.3322 0.3648 0.055 Uiso 1 1 calc R

loop_
_atom_site_aniso_label
_atom_site_aniso_U_11
_atom_site_aniso_U_22
_atom_site_aniso_U_33
_atom_site_aniso_U_23
_atom_site_aniso_U_13
_atom_site_aniso_U_12
Br1 0.0436(4) 0.0931(6) 0.0851(6) -0.0135(4) 0.0146(3) -0.0134(3)
N1 0.043(3) 0.037(3) 0.049(3) -0.010(2) 0.006(2) 0.004(2)
C1 0.052(3) 0.045(4) 0.042(3) -0.004(3) 0.010(3) -0.004(3)
C2 0.039(3) 0.059(4) 0.055(4) 0.010(3) 0.006(3) 0.002(3)
C3 0.054(4) 0.054(4) 0.056(4) 0.010(3) 0.021(3) 0.014(3)
C4 0.051(3) 0.040(4) 0.042(3) 0.006(3) 0.013(3) 0.007(3)
C5 0.042(3) 0.034(3) 0.029(3) 0.006(2) 0.015(2) 0.006(2)
C6 0.046(3) 0.039(3) 0.031(3) 0.002(3) 0.011(2) -0.002(2)
C7 0.049(3) 0.039(4) 0.043(3) -0.007(3) 0.011(3) 0.013(3)
C8 0.039(3) 0.030(3) 0.026(2) -0.002(2) 0.014(2) 0.000(2)
C9 0.047(3) 0.031(3) 0.038(3) -0.008(2) 0.018(2) -0.003(2)
C10 0.042(3) 0.038(3) 0.034(3) -0.004(2) 0.017(2) -0.001(2)
C11 0.043(3) 0.049(4) 0.047(3) -0.012(3) 0.011(3) 0.005(3)
C12 0.052(4) 0.051(4) 0.047(3) -0.009(3) 0.016(3) -0.007(3)
C13 0.035(3) 0.055(4) 0.040(3) -0.002(3) 0.016(2) -0.006(3)
C14 0.046(4) 0.052(4) 0.070(4) -0.005(3) 0.024(3) 0.003(3)
C15 0.047(3) 0.034(3) 0.060(3) -0.010(3) 0.021(3) -0.005(3)

loop_
_atom_type_symbol
_atom_type_description
_atom_type_scat_dispersion_real
_atom_type_scat_dispersion_imag
_atom_type_scat_source
C C 0.0033 0.0016 'International Tables Vol C Tables 4.2.6.8 and 6.1.1.4'
H H 0.0000 0.0000 'International Tables Vol C Tables 4.2.6.8 and 6.1.1.4'
Br Br -0.2901 2.4595 'International Tables Vol C Tables 4.2.6.8 and 6.1.1.4'
N N 0.0061 0.0033 'International Tables Vol C Tables 4.2.6.8 and 6.1.1.4'

loop_
_geom_angle_atom_site_label_1
_geom_angle_atom_site_label_2
_geom_angle_atom_site_label_3
_geom_angle
C7 N1 C6 117.1(4)
C2 C1 C6 119.9(5)
C2 C1 H1 120.0
C6 C1 H1 120.0
C1 C2 C3 121.2(5)
C1 C2 H2 119.4
C3 C2 H2 119.4
C4 C3 C2 119.8(5)
C4 C3 H3 120.1
C2 C3 H3 120.1
C3 C4 C5 120.7(5)
C3 C4 H4 119.6
C5 C4 H4 119.6
C6 C5 C9 118.3(4)
C6 C5 C4 118.9(4)
C9 C5 C4 122.8(5)
N1 C6 C5 121.9(4)
N1 C6 C1 118.7(5)
C5 C6 C1 119.4(5)
N1 C7 C8 126.2(5)
N1 C7 H7 116.9
C8 C7 H7 116.9
C9 C8 C7 115.6(4)
C9 C8 C10 123.8(4)
C7 C8 C10 120.6(4)
C8 C9 C5 121.0(5)
C8 C9 H9 119.5
C5 C9 H9 119.5
C11 C10 C15 116.7(4)
C11 C10 C8 121.1(4)
C15 C10 C8 122.1(5)
C10 C11 C12 121.9(5)
C10 C11 H11 119.1
C12 C11 H11 119.1
C13 C12 C11 119.2(5)
C13 C12 H12 120.4
C11 C12 H12 120.4
C14 C13 C12 120.8(5)
C14 C13 Br1 120.4(4)
C12 C13 Br1 118.8(4)
C13 C14 C15 119.6(5)
C13 C14 H14 120.2
C15 C14 H14 120.2
C14 C15 C10 121.8(5)
C14 C15 H15 119.1
C10 C15 H15 119.1

loop_
_geom_bond_atom_site_label_1
_geom_bond_atom_site_label_2
_geom_bond_distance
Br1 C13 1.894(5)
N1 C7 1.307(6)
N1 C6 1.368(6)
C1 C2 1.358(7)
C1 C6 1.413(6)
C1 H1 0.9300
C2 C3 1.394(8)
C2 H2 0.9300
C3 C4 1.359(7)
C3 H3 0.9300
C4 C5 1.416(7)
C4 H4 0.9300
C5 C6 1.396(7)
C5 C9 1.399(6)
C7 C8 1.413(7)
C7 H7 0.9300
C8 C9 1.368(6)
C8 C10 1.482(6)
C9 H9 0.9300
C10 C11 1.377(7)
C10 C15 1.391(7)
C11 C12 1.382(7)
C11 H11 0.9300
C12 C13 1.365(7)
C12 H12 0.9300
C13 C14 1.357(7)
C14 C15 1.372(7)
C14 H14 0.9300
C15 H15 0.9300

loop_
_cod_related_entry_id
_cod_related_entry_code
_cod_related_entry_database
1 30651848 ChemSpider
